data_7015829
loop_
_publ_author_name
'Cariou, Renan'
'Dahcheh, Fatme'
'Graham, Todd W.'
'Stephan, Douglas W.'

_publ_section_title
;
 Mononuclear and dinuclear palladium and nickel complexes of
 phosphinimine-based tridentate ligands.
;
_journal_issue 18
_journal_name_full 'Dalton transactions (Cambridge, England : 2003)'
_journal_page_first 4918
_journal_page_last 4925
_journal_paper_doi 10.1039/c1dt10131e
_journal_volume 40
_journal_year 2011
_chemical_formula_sum 'C22 H51 Cl2 N3 Ni P2'
_chemical_formula_weight 549.21
_chemical_name_systematic
;
?
;
_space_group_IT_number 14
_symmetry_cell_setting monoclinic
_symmetry_space_group_name_Hall '-P 2yn'
_symmetry_space_group_name_H-M 'P 1 21/n 1'
_atom_sites_solution_hydrogens geom
_atom_sites_solution_primary direct
_atom_sites_solution_secondary difmap
_audit_creation_method SHELXL-97
_cell_angle_alpha 90.00
_cell_angle_beta 99.150(2)
_cell_angle_gamma 90.00
_cell_formula_units_Z 4
_cell_length_a 8.6286(6)
_cell_length_b 32.013(2)
_cell_length_c 10.8902(8)
_cell_measurement_temperature 150(2)
_cell_volume 2969.9(4)
_computing_structure_refinement 'SHELXL-97 (Sheldrick, 1997)'
_computing_structure_solution 'SHELXS-97 (Sheldrick, 1990)'
_diffrn_ambient_temperature 150(2)
_diffrn_measured_fraction_theta_full 1.000
_diffrn_measured_fraction_theta_max 1.000
_diffrn_radiation_monochromator graphite
_diffrn_radiation_source 'fine-focus sealed tube'
_diffrn_radiation_type MoK\a
_diffrn_radiation_wavelength 0.71073
_diffrn_reflns_av_R_equivalents 0.0322
_diffrn_reflns_av_sigmaI/netI 0.0298
_diffrn_reflns_limit_h_max 10
_diffrn_reflns_limit_h_min -10
_diffrn_reflns_limit_k_max 38
_diffrn_reflns_limit_k_min -38
_diffrn_reflns_limit_l_max 12
_diffrn_reflns_limit_l_min -12
_diffrn_reflns_number 22133
_diffrn_reflns_theta_full 25.00
_diffrn_reflns_theta_max 25.00
_diffrn_reflns_theta_min 1.27
_exptl_absorpt_coefficient_mu 0.955
_exptl_absorpt_correction_T_max 0.7462
_exptl_absorpt_correction_T_min 0.6281
_exptl_absorpt_correction_type multi-scan
_exptl_crystal_colour yellow
_exptl_crystal_density_diffrn 1.228
_exptl_crystal_density_method 'not measured'
_exptl_crystal_description blocks
_exptl_crystal_F_000 1184
_exptl_crystal_size_max 0.23
_exptl_crystal_size_mid 0.21
_exptl_crystal_size_min 0.17
_refine_diff_density_max 0.369
_refine_diff_density_min -0.405
_refine_diff_density_rms 0.064
_refine_ls_extinction_method none
_refine_ls_goodness_of_fit_ref 1.133
_refine_ls_hydrogen_treatment fixed
_refine_ls_matrix_type full
_refine_ls_number_parameters 271
_refine_ls_number_reflns 5222
_refine_ls_number_restraints 0
_refine_ls_restrained_S_all 1.133
_refine_ls_R_factor_all 0.0487
_refine_ls_R_factor_gt 0.0408
_refine_ls_shift/su_max 0.001
_refine_ls_shift/su_mean 0.000
_refine_ls_structure_factor_coef Fsqd
_refine_ls_weighting_details 'calc w=1/[\s^2^(Fo^2^)+(0.0278P)^2^+4.6141P] where P=(Fo^2^+2Fc^2^)/3'
_refine_ls_weighting_scheme calc
_refine_ls_wR_factor_gt 0.0887
_refine_ls_wR_factor_ref 0.0922
_reflns_number_gt 4616
_reflns_number_total 5222
_reflns_threshold_expression >2sigma(I)
_cod_data_source_file c1dt10131e.txt
_cod_data_source_block fd011_0m
_cod_original_sg_symbol_H-M P2(1)/n
_cod_database_code 7015829

loop_
_symmetry_equiv_pos_as_xyz
'x, y, z'
'-x+1/2, y+1/2, -z+1/2'
'-x, -y, -z'
'x-1/2, -y-1/2, z-1/2'

loop_
_atom_site_label
_atom_site_type_symbol
_atom_site_fract_x
_atom_site_fract_y
_atom_site_fract_z
_atom_site_U_iso_or_equiv
_atom_site_adp_type
_atom_site_occupancy
_atom_site_symmetry_multiplicity
_atom_site_calc_flag
_atom_site_refinement_flags
_atom_site_disorder_assembly
_atom_site_disorder_group
Ni1 Ni 0.76741(4) 0.131122(10) -0.01424(3) 0.01718(10) Uani 1 1 d . . .
P1 P 0.83915(9) 0.07843(2) 0.24977(7) 0.01832(16) Uani 1 1 d . . .
P2 P 0.43412(9) 0.18002(2) -0.13977(7) 0.02002(17) Uani 1 1 d . . .
Cl1 Cl 0.86731(9) 0.19139(2) 0.07166(7) 0.02809(18) Uani 1 1 d . . .
N1 N 0.8313(3) 0.08370(7) 0.1013(2) 0.0188(5) Uani 1 1 d . . .
N3 N 0.5521(3) 0.14098(7) -0.1059(2) 0.0198(5) Uani 1 1 d . . .
C2 C 1.0338(3) 0.08571(9) 0.3402(3) 0.0234(6) Uani 1 1 d . . .
H2A H 1.0240 0.0836 0.4302 0.028 Uiso 1 1 calc R . .
N2 N 0.7900(3) 0.08812(7) -0.1522(2) 0.0204(5) Uani 1 1 d . . .
H2 H 0.8772 0.0944 -0.1887 0.025 Uiso 1 1 d . . .
C10 C 0.9037(4) 0.05049(9) 0.0345(3) 0.0247(7) Uani 1 1 d . . .
H10A H 0.9044 0.0237 0.0802 0.030 Uiso 1 1 calc R . .
H10B H 1.0133 0.0580 0.0279 0.030 Uiso 1 1 calc R . .
C8 C 0.7121(4) 0.11865(9) 0.2970(3) 0.0246(6) Uani 1 1 d . . .
H8A H 0.7337 0.1448 0.2523 0.030 Uiso 1 1 calc R . .
C13 C 0.5111(3) 0.10211(9) -0.1783(3) 0.0248(7) Uani 1 1 d . . .
H13A H 0.4144 0.1065 -0.2393 0.030 Uiso 1 1 calc R . .
H13B H 0.4918 0.0791 -0.1218 0.030 Uiso 1 1 calc R . .
C18 C 0.2314(3) 0.16259(10) -0.1506(3) 0.0277(7) Uani 1 1 d . . .
H18A H 0.2139 0.1428 -0.2226 0.033 Uiso 1 1 calc R . .
C11 C 0.8078(4) 0.04622(9) -0.0935(3) 0.0268(7) Uani 1 1 d . . .
H11A H 0.8612 0.0271 -0.1448 0.032 Uiso 1 1 calc R . .
H11B H 0.7033 0.0344 -0.0872 0.032 Uiso 1 1 calc R . .
C21 C 0.4474(4) 0.20489(10) -0.2899(3) 0.0311(7) Uani 1 1 d . . .
H21A H 0.3842 0.2312 -0.2938 0.037 Uiso 1 1 calc R . .
C7 C 0.7423(5) 0.12891(11) 0.4369(3) 0.0397(9) Uani 1 1 d . . .
H7A H 0.6696 0.1508 0.4545 0.060 Uiso 1 1 calc R . .
H7B H 0.8506 0.1387 0.4606 0.060 Uiso 1 1 calc R . .
H7C H 0.7260 0.1038 0.4846 0.060 Uiso 1 1 calc R . .
C12 C 0.6464(4) 0.09100(9) -0.2451(3) 0.0253(7) Uani 1 1 d . . .
H12A H 0.6257 0.0640 -0.2888 0.030 Uiso 1 1 calc R . .
H12B H 0.6591 0.1127 -0.3075 0.030 Uiso 1 1 calc R . .
C1 C 1.0982(4) 0.12919(10) 0.3176(3) 0.0334(8) Uani 1 1 d . . .
H1A H 1.2026 0.1325 0.3673 0.050 Uiso 1 1 calc R . .
H1B H 1.0275 0.1505 0.3418 0.050 Uiso 1 1 calc R . .
H1C H 1.1057 0.1323 0.2292 0.050 Uiso 1 1 calc R . .
C15 C 0.4883(4) 0.22067(9) -0.0242(3) 0.0306(7) Uani 1 1 d . . .
H15A H 0.6046 0.2241 -0.0167 0.037 Uiso 1 1 calc R . .
C5 C 0.7797(4) 0.02580(9) 0.2885(3) 0.0299(7) Uani 1 1 d . . .
H5A H 0.8686 0.0071 0.2758 0.036 Uiso 1 1 calc R . .
C17 C 0.2043(4) 0.13676(11) -0.0371(3) 0.0353(8) Uani 1 1 d . . .
H17A H 0.0944 0.1278 -0.0473 0.053 Uiso 1 1 calc R . .
H17B H 0.2287 0.1538 0.0382 0.053 Uiso 1 1 calc R . .
H17C H 0.2726 0.1121 -0.0296 0.053 Uiso 1 1 calc R . .
C3 C 1.1511(4) 0.05242(10) 0.3126(3) 0.0340(8) Uani 1 1 d . . .
H3A H 1.2532 0.0576 0.3640 0.051 Uiso 1 1 calc R . .
H3B H 1.1621 0.0537 0.2245 0.051 Uiso 1 1 calc R . .
H3C H 1.1129 0.0247 0.3317 0.051 Uiso 1 1 calc R . .
C20 C 0.3792(4) 0.17858(12) -0.4031(3) 0.0412(9) Uani 1 1 d . . .
H20A H 0.3898 0.1938 -0.4794 0.062 Uiso 1 1 calc R . .
H20B H 0.2680 0.1730 -0.4010 0.062 Uiso 1 1 calc R . .
H20C H 0.4363 0.1521 -0.4014 0.062 Uiso 1 1 calc R . .
C22 C 0.6164(4) 0.21763(12) -0.2956(4) 0.0458(9) Uani 1 1 d . . .
H22A H 0.6215 0.2312 -0.3756 0.069 Uiso 1 1 calc R . .
H22B H 0.6835 0.1928 -0.2872 0.069 Uiso 1 1 calc R . .
H22C H 0.6528 0.2371 -0.2278 0.069 Uiso 1 1 calc R . .
C6 C 0.6356(5) 0.00898(11) 0.2023(3) 0.0445(9) Uani 1 1 d . . .
H6A H 0.6111 -0.0192 0.2290 0.067 Uiso 1 1 calc R . .
H6B H 0.6577 0.0079 0.1168 0.067 Uiso 1 1 calc R . .
H6C H 0.5458 0.0274 0.2058 0.067 Uiso 1 1 calc R . .
C16 C 0.4563(5) 0.20768(11) 0.1045(3) 0.0461(10) Uani 1 1 d . . .
H16A H 0.4885 0.2302 0.1640 0.069 Uiso 1 1 calc R . .
H16B H 0.5160 0.1823 0.1311 0.069 Uiso 1 1 calc R . .
H16C H 0.3439 0.2022 0.1008 0.069 Uiso 1 1 calc R . .
C4 C 0.7603(5) 0.02028(11) 0.4257(3) 0.0417(9) Uani 1 1 d . . .
H4A H 0.7286 -0.0085 0.4396 0.063 Uiso 1 1 calc R . .
H4B H 0.6796 0.0396 0.4457 0.063 Uiso 1 1 calc R . .
H4C H 0.8602 0.0263 0.4792 0.063 Uiso 1 1 calc R . .
C9 C 0.5390(4) 0.10791(12) 0.2542(4) 0.0428(9) Uani 1 1 d . . .
H9A H 0.4729 0.1301 0.2803 0.064 Uiso 1 1 calc R . .
H9B H 0.5144 0.0813 0.2915 0.064 Uiso 1 1 calc R . .
H9C H 0.5188 0.1054 0.1633 0.064 Uiso 1 1 calc R . .
C19 C 0.1079(4) 0.19682(12) -0.1816(4) 0.0475(10) Uani 1 1 d . . .
H19A H 0.0028 0.1847 -0.1863 0.071 Uiso 1 1 calc R . .
H19B H 0.1183 0.2095 -0.2618 0.071 Uiso 1 1 calc R . .
H19C H 0.1232 0.2183 -0.1166 0.071 Uiso 1 1 calc R . .
C14 C 0.4170(5) 0.26387(10) -0.0597(4) 0.0482(10) Uani 1 1 d . . .
H14A H 0.4541 0.2839 0.0066 0.072 Uiso 1 1 calc R . .
H14B H 0.3023 0.2621 -0.0706 0.072 Uiso 1 1 calc R . .
H14C H 0.4493 0.2732 -0.1375 0.072 Uiso 1 1 calc R . .
Cl2 Cl 0.05878(9) 0.07693(3) 0.68132(7) 0.03305(19) Uani 1 1 d . . .

loop_
_atom_site_aniso_label
_atom_site_aniso_U_11
_atom_site_aniso_U_22
_atom_site_aniso_U_33
_atom_site_aniso_U_23
_atom_site_aniso_U_13
_atom_site_aniso_U_12
Ni1 0.02010(19) 0.01642(18) 0.01453(18) -0.00127(14) 0.00126(14) 0.00101(14)
P1 0.0216(4) 0.0181(3) 0.0150(4) 0.0005(3) 0.0022(3) -0.0009(3)
P2 0.0216(4) 0.0197(4) 0.0189(4) 0.0024(3) 0.0038(3) 0.0034(3)
Cl1 0.0291(4) 0.0215(3) 0.0322(4) -0.0066(3) 0.0003(3) -0.0040(3)
N1 0.0232(12) 0.0182(11) 0.0135(12) -0.0018(9) -0.0014(10) 0.0041(9)
N3 0.0209(12) 0.0172(11) 0.0201(12) -0.0029(9) -0.0009(10) 0.0006(9)
C2 0.0264(16) 0.0280(15) 0.0148(14) 0.0005(12) 0.0009(12) -0.0016(12)
N2 0.0218(13) 0.0239(12) 0.0157(12) -0.0007(10) 0.0031(10) 0.0038(10)
C10 0.0319(17) 0.0213(14) 0.0201(15) -0.0026(12) 0.0022(13) 0.0083(12)
C8 0.0275(16) 0.0276(15) 0.0213(15) 0.0036(12) 0.0119(13) 0.0043(13)
C13 0.0219(15) 0.0231(15) 0.0267(16) -0.0050(12) -0.0044(13) -0.0006(12)
C18 0.0196(15) 0.0368(17) 0.0263(16) 0.0047(13) 0.0027(13) 0.0035(13)
C11 0.0378(18) 0.0194(14) 0.0220(16) -0.0053(12) 0.0006(14) 0.0087(13)
C21 0.0366(19) 0.0324(17) 0.0259(17) 0.0123(14) 0.0099(14) 0.0080(14)
C7 0.058(2) 0.0415(19) 0.0249(17) -0.0022(15) 0.0225(17) 0.0095(17)
C12 0.0343(17) 0.0238(15) 0.0164(14) -0.0020(12) 0.0000(13) 0.0035(13)
C1 0.0317(18) 0.0325(17) 0.0334(18) -0.0020(14) -0.0024(14) -0.0087(14)
C15 0.0371(19) 0.0203(15) 0.0332(18) -0.0037(13) 0.0018(15) 0.0059(13)
C5 0.0388(19) 0.0219(15) 0.0270(17) 0.0056(13) -0.0009(14) -0.0078(13)
C17 0.0252(17) 0.045(2) 0.0361(19) 0.0095(16) 0.0056(14) -0.0040(15)
C3 0.0309(18) 0.0419(19) 0.0275(17) 0.0008(15) -0.0002(14) 0.0086(15)
C20 0.047(2) 0.056(2) 0.0215(17) 0.0076(16) 0.0065(15) 0.0082(18)
C22 0.044(2) 0.048(2) 0.049(2) 0.0163(18) 0.0203(18) -0.0026(17)
C6 0.052(2) 0.0367(19) 0.042(2) 0.0058(16) -0.0027(18) -0.0197(17)
C16 0.075(3) 0.0340(19) 0.0288(19) -0.0088(15) 0.0062(19) 0.0054(18)
C4 0.061(2) 0.0333(18) 0.0307(19) 0.0101(15) 0.0059(17) -0.0129(17)
C9 0.0276(18) 0.049(2) 0.055(2) 0.0141(18) 0.0168(17) 0.0079(16)
C19 0.0295(19) 0.061(2) 0.053(2) 0.017(2) 0.0075(17) 0.0170(18)
C14 0.068(3) 0.0226(17) 0.053(2) -0.0031(16) 0.007(2) 0.0123(17)
Cl2 0.0318(4) 0.0456(5) 0.0224(4) -0.0063(3) 0.0063(3) 0.0041(3)

loop_
_atom_type_symbol
_atom_type_description
_atom_type_scat_dispersion_real
_atom_type_scat_dispersion_imag
_atom_type_scat_source
C C 0.0033 0.0016 'International Tables Vol C Tables 4.2.6.8 and 6.1.1.4'
H H 0.0000 0.0000 'International Tables Vol C Tables 4.2.6.8 and 6.1.1.4'
N N 0.0061 0.0033 'International Tables Vol C Tables 4.2.6.8 and 6.1.1.4'
P P 0.1023 0.0942 'International Tables Vol C Tables 4.2.6.8 and 6.1.1.4'
Cl Cl 0.1484 0.1585 'International Tables Vol C Tables 4.2.6.8 and 6.1.1.4'
Ni Ni 0.3393 1.1124 'International Tables Vol C Tables 4.2.6.8 and 6.1.1.4'

loop_
_geom_angle_atom_site_label_1
_geom_angle_atom_site_label_2
_geom_angle_atom_site_label_3
_geom_angle
_geom_angle_site_symmetry_1
_geom_angle_site_symmetry_3
_geom_angle_publ_flag
N3 Ni1 N1 125.45(10) . . ?
N3 Ni1 N2 85.95(9) . . ?
N1 Ni1 N2 84.43(9) . . ?
N3 Ni1 Cl1 109.71(7) . . ?
N1 Ni1 Cl1 109.94(7) . . ?
N2 Ni1 Cl1 142.79(7) . . ?
N1 P1 C8 106.14(13) . . ?
N1 P1 C2 114.56(13) . . ?
C8 P1 C2 107.59(14) . . ?
N1 P1 C5 110.97(13) . . ?
C8 P1 C5 112.53(15) . . ?
C2 P1 C5 105.16(14) . . ?
N3 P2 C15 108.17(13) . . ?
N3 P2 C18 109.94(13) . . ?
C15 P2 C18 113.73(16) . . ?
N3 P2 C21 114.32(14) . . ?
C15 P2 C21 105.06(15) . . ?
C18 P2 C21 105.66(15) . . ?
C10 N1 P1 117.52(18) . . ?
C10 N1 Ni1 109.46(17) . . ?
P1 N1 Ni1 132.40(13) . . ?
C13 N3 P2 115.97(18) . . ?
C13 N3 Ni1 104.96(16) . . ?
P2 N3 Ni1 137.81(13) . . ?
C3 C2 C1 109.4(3) . . ?
C3 C2 P1 112.7(2) . . ?
C1 C2 P1 110.9(2) . . ?
C12 N2 C11 111.8(2) . . ?
C12 N2 Ni1 106.92(17) . . ?
C11 N2 Ni1 107.68(17) . . ?
N1 C10 C11 107.8(2) . . ?
C9 C8 C7 110.7(3) . . ?
C9 C8 P1 111.0(2) . . ?
C7 C8 P1 114.6(2) . . ?
N3 C13 C12 108.4(2) . . ?
C19 C18 C17 111.9(3) . . ?
C19 C18 P2 115.0(2) . . ?
C17 C18 P2 112.3(2) . . ?
N2 C11 C10 108.7(2) . . ?
C22 C21 C20 111.2(3) . . ?
C22 C21 P2 110.3(2) . . ?
C20 C21 P2 114.0(2) . . ?
N2 C12 C13 108.3(2) . . ?
C16 C15 C14 110.6(3) . . ?
C16 C15 P2 112.1(2) . . ?
C14 C15 P2 114.9(2) . . ?
C6 C5 C4 110.6(3) . . ?
C6 C5 P1 114.4(2) . . ?
C4 C5 P1 114.0(2) . . ?

loop_
_geom_bond_atom_site_label_1
_geom_bond_atom_site_label_2
_geom_bond_distance
_geom_bond_site_symmetry_2
_geom_bond_publ_flag
Ni1 N3 1.989(2) . ?
Ni1 N1 1.992(2) . ?
Ni1 N2 2.070(2) . ?
Ni1 Cl1 2.2547(8) . ?
P1 N1 1.617(2) . ?
P1 C8 1.818(3) . ?
P1 C2 1.822(3) . ?
P1 C5 1.830(3) . ?
P2 N3 1.617(2) . ?
P2 C15 1.819(3) . ?
P2 C18 1.822(3) . ?
P2 C21 1.839(3) . ?
N1 C10 1.481(4) . ?
N3 C13 1.486(3) . ?
C2 C3 1.532(4) . ?
C2 C1 1.533(4) . ?
N2 C12 1.472(4) . ?
N2 C11 1.483(4) . ?
C10 C11 1.510(4) . ?
C8 C9 1.532(5) . ?
C8 C7 1.539(4) . ?
C13 C12 1.513(4) . ?
C18 C19 1.528(4) . ?
C18 C17 1.536(4) . ?
C21 C22 1.525(5) . ?
C21 C20 1.531(5) . ?
C15 C16 1.529(5) . ?
C15 C14 1.537(4) . ?
C5 C6 1.532(4) . ?
C5 C4 1.540(5) . ?
